data_2242285
loop_
_publ_author_name
'Wahedy, Kanan'
'Abu Thaher, Bassam'
'Schollmeyer, Dieter'
'Almasri, Ihab'
'Morjan, Rami'
'Qeshta, Basem'
'Deigner, Hans-Peter'

_publ_section_title
;
 Crystal structures of pure
 3-(4-bromo-2-chlorophenyl)-1-(pyridin-4-yl)benzo[4,5]imidazo[1,2-<i>d</i>][1,2,4]triazin-4(3<i>H</i>)-one
 and contaminated with
 3-(4-bromophenyl)-1-(pyridin-4-yl)benzo[4,5]imidazo[1,2-<i>d</i>][1,2,4]triazin-4(3<i>H</i>)-one
;
_journal_coeditor_code BT6995
_journal_issue 9
_journal_name_full 'Acta Crystallographica Section E'
_journal_page_first 1341
_journal_page_last 1343
_journal_paper_doi 10.1107/S2056989017011732
_journal_volume 73
_journal_year 2017
_chemical_formula_iupac 'C20 H11 Br Cl N5 O'
_chemical_formula_moiety 'C20 H11 Br Cl N5 O'
_chemical_formula_sum 'C20 H11 Br Cl N5 O'
_chemical_formula_weight 452.70
_chemical_name_systematic
3-(4-Bromo-2-chlorophenyl)-1-(pyridin-4-yl)benzo[4,5]imidazo[1,2-<i>d</i>][1,2,4]triazin-4(3<i>H</i>)-one
_space_group_crystal_system monoclinic
_space_group_IT_number 14
_space_group_name_Hall '-P 2ybc'
_space_group_name_H-M_alt 'P 1 21/c 1'
_symmetry_space_group_name_Hall '-P 2ybc'
_symmetry_space_group_name_H-M 'P 1 21/c 1'
_atom_sites_solution_hydrogens geom
_audit_creation_method SHELXL-2014/7
_cell_angle_alpha 90
_cell_angle_beta 98.914(3)
_cell_angle_gamma 90
_cell_formula_units_Z 8
_cell_length_a 7.1074(7)
_cell_length_b 32.754(3)
_cell_length_c 16.1505(15)
_cell_measurement_reflns_used 1476
_cell_measurement_temperature 173(2)
_cell_measurement_theta_max 19.7
_cell_measurement_theta_min 2.5
_cell_volume 3714.4(6)
_computing_cell_refinement
;
SMART and SAINT (Bruker, 1997)
;
_computing_data_collection
;
SMART and SAINT (Bruker, 1997)
;
_computing_data_reduction
;
SMART and SAINT (Bruker, 1997)
;
_computing_publication_material
;
SHELXL2014 (Sheldrick, 2015b)
;
_computing_structure_refinement
;
SHELXL2014 (Sheldrick, 2015b)
;
_computing_structure_solution
;
SHELXT (Sheldrick, 2015a)
;
_diffrn_ambient_temperature 173(2)
_diffrn_measured_fraction_theta_full 1.000
_diffrn_measured_fraction_theta_max 0.998
_diffrn_measurement_device_type 'Bruker SMART APEXII'
_diffrn_measurement_method 'CCD scan'
_diffrn_radiation_type MoK\a
_diffrn_radiation_wavelength 0.71073
_diffrn_reflns_av_R_equivalents 0.1524
_diffrn_reflns_limit_h_max 9
_diffrn_reflns_limit_h_min -9
_diffrn_reflns_limit_k_max 42
_diffrn_reflns_limit_k_min -41
_diffrn_reflns_limit_l_max 21
_diffrn_reflns_limit_l_min -21
_diffrn_reflns_number 31679
_diffrn_reflns_theta_full 25.242
_diffrn_reflns_theta_max 27.832
_diffrn_reflns_theta_min 1.243
_exptl_absorpt_coefficient_mu 2.379
_exptl_absorpt_correction_T_max 0.9470
_exptl_absorpt_correction_T_min 0.8721
_exptl_absorpt_correction_type multi-scan
_exptl_absorpt_process_details
;
(SADABS; Bruker, 2000)
;
_exptl_crystal_colour colourless
_exptl_crystal_density_diffrn 1.619
_exptl_crystal_description column
_exptl_crystal_F_000 1808
_exptl_crystal_size_max 0.278
_exptl_crystal_size_mid 0.032
_exptl_crystal_size_min 0.020
_refine_diff_density_max 0.420
_refine_diff_density_min -0.486
_refine_ls_extinction_method none
_refine_ls_goodness_of_fit_ref 0.716
_refine_ls_hydrogen_treatment constr
_refine_ls_matrix_type full
_refine_ls_number_parameters 505
_refine_ls_number_reflns 8805
_refine_ls_number_restraints 0
_refine_ls_restrained_S_all 0.716
_refine_ls_R_factor_all 0.1483
_refine_ls_R_factor_gt 0.0471
_refine_ls_shift/su_max 0.001
_refine_ls_shift/su_mean 0.000
_refine_ls_structure_factor_coef Fsqd
_refine_ls_weighting_details 'w=1/[\s^2^(Fo^2^)+(0.0120P)^2^] where P=(Fo^2^+2Fc^2^)/3'
_refine_ls_weighting_scheme calc
_refine_ls_wR_factor_gt 0.0702
_refine_ls_wR_factor_ref 0.0893
_reflns_number_gt 3614
_reflns_number_total 8805
_reflns_threshold_expression 'I > 2\s(I)'
_cod_data_source_file bt6995sup1.cif
_cod_data_source_block 2
_cod_database_code 2242285
_shelx_space_group_comment
;
The symmetry employed for this shelxl refinement is uniquely defined
by the following loop, which should always be used as a source of
symmetry information in preference to the above space-group names.
They are only intended as comments.
;
_shelx_estimated_absorpt_t_min 0.558
_shelx_estimated_absorpt_t_max 0.954

loop_
_space_group_symop_operation_xyz
'x, y, z'
'-x, y+1/2, -z+1/2'
'-x, -y, -z'
'x, -y-1/2, z-1/2'

loop_
_atom_site_type_symbol
_atom_site_label
_atom_site_fract_x
_atom_site_fract_y
_atom_site_fract_z
_atom_site_U_iso_or_equiv
_atom_site_adp_type
_atom_site_calc_flag
_atom_site_occupancy
Br Br1A 0.96493(8) 0.44476(2) 0.31444(3) 0.04310(17) Uani d 1
Cl Cl1A 1.36103(18) 0.46317(5) 0.63345(8) 0.0432(4) Uani d 1
N N1A 0.9964(5) 0.43502(10) 0.6924(2) 0.0173(9) Uani d 1
C C2A 1.0976(6) 0.40286(13) 0.7334(3) 0.0176(11) Uani d 1
C C3A 1.0808(6) 0.40069(13) 0.8227(3) 0.0165(11) Uani d 1
N N4A 1.1804(5) 0.37751(11) 0.8789(2) 0.0208(9) Uani d 1
C C5A 1.1249(6) 0.38977(13) 0.9538(3) 0.0170(11) Uani d 1
C C6A 1.1926(6) 0.37608(14) 1.0348(3) 0.0236(12) Uani d 1
H H6A 1.2828 0.3545 1.0443 0.028 Uiso calc 1
C C7A 1.1243(6) 0.39487(15) 1.1007(3) 0.0276(12) Uani d 1
H H7A 1.1682 0.3861 1.1564 0.033 Uiso calc 1
C C8A 0.9922(6) 0.42647(14) 1.0869(3) 0.0260(12) Uani d 1
H H8A 0.9478 0.4387 1.1336 0.031 Uiso calc 1
C C9A 0.9232(6) 0.44073(14) 1.0073(3) 0.0244(12) Uani d 1
H H9A 0.8356 0.4628 0.9984 0.029 Uiso calc 1
C C10A 0.9887(6) 0.42112(13) 0.9411(3) 0.0173(11) Uani d 1
N N11A 0.9589(5) 0.42773(10) 0.8541(2) 0.0155(9) Uani d 1
C C12A 0.8362(6) 0.45263(13) 0.8002(3) 0.0148(10) Uani d 1
N N13A 0.8534(5) 0.45672(10) 0.7225(2) 0.0180(9) Uani d 1
C C14A 0.9909(6) 0.43961(13) 0.6034(3) 0.0179(11) Uani d 1
C C15A 0.8217(7) 0.43142(14) 0.5505(3) 0.0256(12) Uani d 1
H H15A 0.7111 0.4242 0.5735 0.031 Uiso calc 1
C C16A 0.8132(7) 0.43367(13) 0.4648(3) 0.0236(12) Uani d 1
H H16A 0.6973 0.4281 0.4287 0.028 Uiso calc 1
C C17A 0.9736(7) 0.44400(15) 0.4324(3) 0.0257(12) Uani d 1
C C18A 1.1435(7) 0.45322(14) 0.4828(3) 0.0260(12) Uani d 1
H H18A 1.2525 0.4611 0.4593 0.031 Uiso calc 1
C C19A 1.1500(6) 0.45062(14) 0.5696(3) 0.0218(11) Uani d 1
O O20A 1.1978(4) 0.38045(9) 0.69899(18) 0.0270(8) Uani d 1
C C21A 0.6743(6) 0.47361(13) 0.8297(3) 0.0148(10) Uani d 1
C C22A 0.5556(6) 0.45303(14) 0.8762(3) 0.0210(11) Uani d 1
H H22A 0.5774 0.4252 0.8909 0.025 Uiso calc 1
C C23A 0.4048(6) 0.47409(15) 0.9007(3) 0.0252(12) Uani d 1
H H23A 0.3270 0.4600 0.9342 0.030 Uiso calc 1
N N24A 0.3612(5) 0.51258(13) 0.8807(2) 0.0304(11) Uani d 1
C C25A 0.4749(7) 0.53165(15) 0.8346(3) 0.0297(13) Uani d 1
H H25A 0.4465 0.5592 0.8189 0.036 Uiso calc 1
C C26A 0.6319(6) 0.51357(14) 0.8083(3) 0.0241(12) Uani d 1
H H26A 0.7091 0.5286 0.7760 0.029 Uiso calc 1
Br Br1B 0.47931(8) 0.36336(2) 0.29334(3) 0.03770(16) Uani d 1
Cl Cl1B 0.84923(18) 0.30274(4) 0.59237(8) 0.0411(4) Uani d 1
N N1B 0.4871(5) 0.32230(11) 0.6617(2) 0.0166(9) Uani d 1
C C2B 0.5946(6) 0.34732(14) 0.7198(3) 0.0196(11) Uani d 1
C C3B 0.5793(6) 0.33619(14) 0.8071(3) 0.0201(11) Uani d 1
N N4B 0.6815(5) 0.35077(11) 0.8745(2) 0.0201(9) Uani d 1
C C5B 0.6216(6) 0.32841(14) 0.9391(3) 0.0197(11) Uani d 1
C C6B 0.6875(7) 0.33113(15) 1.0247(3) 0.0277(12) Uani d 1
H H6B 0.7827 0.3504 1.0461 0.033 Uiso calc 1
C C7B 0.6107(7) 0.30507(15) 1.0773(3) 0.0303(13) Uani d 1
H H7B 0.6537 0.3064 1.1359 0.036 Uiso calc 1
C C8B 0.4708(7) 0.27673(14) 1.0461(3) 0.0263(12) Uani d 1
H H8B 0.4211 0.2592 1.0842 0.032 Uiso calc 1
C C9B 0.4024(6) 0.27336(14) 0.9619(3) 0.0220(11) Uani d 1
H H9B 0.3088 0.2537 0.9410 0.026 Uiso calc 1
C C10B 0.4779(6) 0.30041(14) 0.9083(3) 0.0200(11) Uani d 1
N N11B 0.4492(5) 0.30633(10) 0.8217(2) 0.0155(8) Uani d 1
C C12B 0.3257(6) 0.28919(13) 0.7551(3) 0.0170(11) Uani d 1
N N13B 0.3423(5) 0.29650(11) 0.6775(2) 0.0189(9) Uani d 1
C C14B 0.4850(6) 0.33054(13) 0.5739(3) 0.0160(10) Uani d 1
C C15B 0.3200(6) 0.34514(13) 0.5259(3) 0.0225(12) Uani d 1
H H15B 0.2088 0.3488 0.5511 0.027 Uiso calc 1
C C16B 0.3145(7) 0.35454(14) 0.4419(3) 0.0277(12) Uani d 1
H H16B 0.2020 0.3650 0.4092 0.033 Uiso calc 1
C C17B 0.4782(7) 0.34825(14) 0.4070(3) 0.0222(11) Uani d 1
C C18B 0.6421(6) 0.33246(13) 0.4522(3) 0.0216(11) Uani d 1
H H18B 0.7513 0.3278 0.4263 0.026 Uiso calc 1
C C19B 0.6451(6) 0.32348(13) 0.5359(3) 0.0185(11) Uani d 1
O O20B 0.6995(4) 0.37385(9) 0.70109(18) 0.0276(8) Uani d 1
C C21B 0.1679(6) 0.26314(14) 0.7722(3) 0.0195(11) Uani d 1
C C22B 0.0357(6) 0.27684(15) 0.8214(3) 0.0271(12) Uani d 1
H H22B 0.0425 0.3036 0.8443 0.033 Uiso calc 1
C C23B -0.1051(7) 0.24998(16) 0.8354(3) 0.0347(14) Uani d 1
H H23B -0.1953 0.2596 0.8685 0.042 Uiso calc 1
N N24B -0.1270(6) 0.21199(13) 0.8073(3) 0.0349(11) Uani d 1
C C25B -0.0011(7) 0.19985(15) 0.7593(3) 0.0365(14) Uani d 1
H H25B -0.0126 0.1730 0.7369 0.044 Uiso calc 1
C C26B 0.1469(6) 0.22436(14) 0.7400(3) 0.0271(12) Uani d 1
H H26B 0.2322 0.2143 0.7050 0.033 Uiso calc 1

loop_
_atom_site_aniso_label
_atom_site_aniso_U_11
_atom_site_aniso_U_22
_atom_site_aniso_U_33
_atom_site_aniso_U_12
_atom_site_aniso_U_13
_atom_site_aniso_U_23
Br1A 0.0516(4) 0.0607(4) 0.0186(3) -0.0114(3) 0.0105(3) 0.0025(3)
Cl1A 0.0284(8) 0.0656(11) 0.0359(8) -0.0056(7) 0.0059(7) 0.0006(7)
N1A 0.018(2) 0.020(2) 0.016(2) 0.0015(18) 0.0088(17) 0.0006(16)
C2A 0.018(3) 0.015(3) 0.021(3) 0.001(2) 0.003(2) 0.001(2)
C3A 0.016(2) 0.018(3) 0.016(3) -0.002(2) 0.003(2) -0.004(2)
N4A 0.020(2) 0.026(3) 0.017(2) 0.0050(19) 0.0047(18) -0.0014(17)
C5A 0.014(2) 0.019(3) 0.017(3) 0.002(2) 0.001(2) 0.002(2)
C6A 0.016(3) 0.027(3) 0.027(3) 0.006(2) 0.003(2) 0.003(2)
C7A 0.024(3) 0.041(4) 0.017(3) 0.006(3) -0.002(2) 0.006(2)
C8A 0.024(3) 0.034(3) 0.021(3) 0.002(2) 0.008(2) -0.005(2)
C9A 0.017(3) 0.033(3) 0.023(3) 0.003(2) 0.003(2) 0.001(2)
C10A 0.019(3) 0.020(3) 0.013(2) -0.002(2) 0.004(2) 0.001(2)
N11A 0.013(2) 0.019(2) 0.016(2) 0.0031(17) 0.0055(17) -0.0021(16)
C12A 0.009(2) 0.014(3) 0.021(3) 0.002(2) 0.002(2) -0.002(2)
N13A 0.017(2) 0.018(2) 0.020(2) 0.0024(18) 0.0047(18) 0.0010(17)
C14A 0.018(3) 0.016(3) 0.020(3) 0.002(2) 0.006(2) 0.000(2)
C15A 0.023(3) 0.032(3) 0.024(3) -0.006(2) 0.010(2) 0.003(2)
C16A 0.024(3) 0.023(3) 0.021(3) -0.004(2) -0.006(2) 0.000(2)
C17A 0.033(3) 0.031(3) 0.015(2) -0.002(3) 0.012(2) 0.001(2)
C18A 0.026(3) 0.029(3) 0.027(3) -0.001(2) 0.016(2) 0.004(2)
C19A 0.014(3) 0.027(3) 0.024(3) -0.003(2) 0.000(2) -0.006(2)
O20A 0.031(2) 0.029(2) 0.0237(19) 0.0132(16) 0.0131(16) -0.0014(15)
C21A 0.013(2) 0.017(3) 0.013(2) 0.002(2) -0.004(2) -0.0012(19)
C22A 0.018(3) 0.021(3) 0.025(3) 0.000(2) 0.008(2) 0.000(2)
C23A 0.016(3) 0.028(3) 0.033(3) 0.001(2) 0.010(2) 0.002(2)
N24A 0.024(2) 0.031(3) 0.040(3) 0.008(2) 0.015(2) -0.001(2)
C25A 0.033(3) 0.017(3) 0.041(3) 0.004(2) 0.012(3) 0.003(2)
C26A 0.016(3) 0.028(3) 0.030(3) 0.000(2) 0.006(2) 0.000(2)
Br1B 0.0445(4) 0.0483(4) 0.0207(3) 0.0002(3) 0.0061(3) 0.0076(3)
Cl1B 0.0281(8) 0.0597(11) 0.0365(8) 0.0102(7) 0.0084(6) 0.0071(7)
N1B 0.017(2) 0.017(2) 0.017(2) -0.0045(18) 0.0068(18) 0.0012(17)
C2B 0.014(3) 0.026(3) 0.019(3) 0.003(2) 0.005(2) -0.002(2)
C3B 0.020(3) 0.020(3) 0.022(3) -0.005(2) 0.010(2) -0.002(2)
N4B 0.021(2) 0.021(2) 0.018(2) -0.0038(18) 0.0020(18) 0.0006(17)
C5B 0.018(3) 0.022(3) 0.018(3) 0.005(2) -0.001(2) 0.001(2)
C6B 0.023(3) 0.034(3) 0.026(3) -0.001(2) 0.001(2) -0.007(2)
C7B 0.034(3) 0.042(4) 0.012(3) 0.007(3) -0.004(2) 0.003(2)
C8B 0.031(3) 0.026(3) 0.026(3) 0.005(3) 0.018(2) 0.008(2)
C9B 0.028(3) 0.020(3) 0.020(3) -0.001(2) 0.009(2) 0.002(2)
C10B 0.022(3) 0.022(3) 0.017(3) 0.005(2) 0.004(2) 0.003(2)
N11B 0.015(2) 0.019(2) 0.013(2) -0.0006(18) 0.0045(17) -0.0005(17)
C12B 0.011(2) 0.021(3) 0.019(3) 0.001(2) 0.003(2) 0.000(2)
N13B 0.017(2) 0.020(2) 0.021(2) -0.0023(18) 0.0067(18) -0.0003(17)
C14B 0.020(3) 0.015(3) 0.015(2) 0.001(2) 0.006(2) -0.0019(19)
C15B 0.013(3) 0.031(3) 0.025(3) 0.005(2) 0.008(2) -0.001(2)
C16B 0.022(3) 0.036(3) 0.025(3) 0.007(2) 0.002(2) 0.002(2)
C17B 0.031(3) 0.021(3) 0.015(3) -0.002(2) 0.008(2) 0.002(2)
C18B 0.018(3) 0.028(3) 0.019(3) 0.000(2) 0.007(2) 0.000(2)
C19B 0.018(3) 0.018(3) 0.020(3) 0.004(2) 0.004(2) 0.003(2)
O20B 0.030(2) 0.030(2) 0.0238(19) -0.0150(17) 0.0078(16) 0.0011(15)
C21B 0.021(3) 0.017(3) 0.020(3) -0.005(2) 0.003(2) 0.001(2)
C22B 0.026(3) 0.027(3) 0.030(3) 0.001(2) 0.011(2) -0.003(2)
C23B 0.021(3) 0.042(4) 0.044(4) 0.002(3) 0.015(3) 0.003(3)
N24B 0.027(3) 0.037(3) 0.043(3) -0.007(2) 0.013(2) 0.000(2)
C25B 0.045(4) 0.023(3) 0.043(4) -0.008(3) 0.015(3) -0.011(3)
C26B 0.026(3) 0.029(3) 0.029(3) -0.005(3) 0.013(2) -0.001(2)

loop_
_atom_type_symbol
_atom_type_description
_atom_type_scat_dispersion_real
_atom_type_scat_dispersion_imag
_atom_type_scat_source
C C 0.0033 0.0016 'International Tables Vol C Tables 4.2.6.8 and 6.1.1.4'
H H 0.0000 0.0000 'International Tables Vol C Tables 4.2.6.8 and 6.1.1.4'
N N 0.0061 0.0033 'International Tables Vol C Tables 4.2.6.8 and 6.1.1.4'
Br Br -0.2901 2.4595 'International Tables Vol C Tables 4.2.6.8 and 6.1.1.4'
O O 0.0106 0.0060 'International Tables Vol C Tables 4.2.6.8 and 6.1.1.4'
Cl Cl 0.1484 0.1585 'International Tables Vol C Tables 4.2.6.8 and 6.1.1.4'

loop_
_geom_angle_atom_site_label_1
_geom_angle_atom_site_label_2
_geom_angle_atom_site_label_3
_geom_angle
C2A N1A N13A 125.1(3)
C2A N1A C14A 119.2(3)
N13A N1A C14A 112.9(3)
O20A C2A N1A 122.6(4)
O20A C2A C3A 124.2(4)
N1A C2A C3A 113.0(4)
N4A C3A N11A 114.8(4)
N4A C3A C2A 126.5(4)
N11A C3A C2A 118.6(4)
C3A N4A C5A 104.0(4)
N4A C5A C6A 128.3(4)
N4A C5A C10A 111.5(4)
C6A C5A C10A 120.1(4)
C7A C6A C5A 117.9(4)
C7A C6A H6A 121.1
C5A C6A H6A 121.1
C6A C7A C8A 121.1(4)
C6A C7A H7A 119.5
C8A C7A H7A 119.5
C9A C8A C7A 122.2(4)
C9A C8A H8A 118.9
C7A C8A H8A 118.9
C8A C9A C10A 116.5(4)
C8A C9A H9A 121.7
C10A C9A H9A 121.7
C9A C10A C5A 122.2(4)
C9A C10A N11A 133.0(4)
C5A C10A N11A 104.6(4)
C3A N11A C12A 120.6(4)
C3A N11A C10A 105.1(3)
C12A N11A C10A 134.2(4)
N13A C12A N11A 121.6(4)
N13A C12A C21A 117.5(4)
N11A C12A C21A 120.8(4)
C12A N13A N1A 118.3(3)
C19A C14A C15A 119.4(4)
C19A C14A N1A 121.7(4)
C15A C14A N1A 118.8(4)
C16A C15A C14A 120.5(4)
C16A C15A H15A 119.8
C14A C15A H15A 119.8
C17A C16A C15A 119.2(4)
C17A C16A H16A 120.4
C15A C16A H16A 120.4
C16A C17A C18A 122.1(4)
C16A C17A Br1A 119.3(4)
C18A C17A Br1A 118.6(3)
C17A C18A C19A 117.9(4)
C17A C18A H18A 121.0
C19A C18A H18A 121.0
C14A C19A C18A 120.8(4)
C14A C19A Cl1A 120.9(3)
C18A C19A Cl1A 118.3(3)
C26A C21A C22A 118.1(4)
C26A C21A C12A 120.7(4)
C22A C21A C12A 121.1(4)
C23A C22A C21A 118.4(4)
C23A C22A H22A 120.8
C21A C22A H22A 120.8
N24A C23A C22A 124.6(4)
N24A C23A H23A 117.7
C22A C23A H23A 117.7
C23A N24A C25A 116.2(4)
N24A C25A C26A 123.8(5)
N24A C25A H25A 118.1
C26A C25A H25A 118.1
C21A C26A C25A 119.0(4)
C21A C26A H26A 120.5
C25A C26A H26A 120.5
C2B N1B N13B 125.8(3)
C2B N1B C14B 118.5(4)
N13B N1B C14B 113.6(3)
O20B C2B N1B 123.5(4)
O20B C2B C3B 123.6(4)
N1B C2B C3B 112.8(4)
N4B C3B N11B 114.5(4)
N4B C3B C2B 126.4(4)
N11B C3B C2B 119.0(4)
C3B N4B C5B 103.7(4)
C6B C5B N4B 127.9(4)
C6B C5B C10B 120.5(4)
N4B C5B C10B 111.6(4)
C7B C6B C5B 117.9(4)
C7B C6B H6B 121.0
C5B C6B H6B 121.0
C6B C7B C8B 121.2(4)
C6B C7B H7B 119.4
C8B C7B H7B 119.4
C9B C8B C7B 122.2(4)
C9B C8B H8B 118.9
C7B C8B H8B 118.9
C8B C9B C10B 116.7(4)
C8B C9B H9B 121.7
C10B C9B H9B 121.7
N11B C10B C9B 134.1(4)
N11B C10B C5B 104.5(4)
C9B C10B C5B 121.4(4)
C3B N11B C10B 105.7(4)
C3B N11B C12B 120.5(4)
C10B N11B C12B 133.9(4)
N13B C12B N11B 121.9(4)
N13B C12B C21B 118.3(4)
N11B C12B C21B 119.7(4)
C12B N13B N1B 118.1(4)
C15B C14B C19B 119.3(4)
C15B C14B N1B 119.5(4)
C19B C14B N1B 121.1(4)
C14B C15B C16B 121.1(4)
C14B C15B H15B 119.4
C16B C15B H15B 119.4
C17B C16B C15B 117.9(4)
C17B C16B H16B 121.1
C15B C16B H16B 121.1
C18B C17B C16B 122.4(4)
C18B C17B Br1B 118.7(3)
C16B C17B Br1B 118.9(4)
C17B C18B C19B 118.9(4)
C17B C18B H18B 120.5
C19B C18B H18B 120.5
C18B C19B C14B 120.4(4)
C18B C19B Cl1B 119.0(3)
C14B C19B Cl1B 120.6(3)
C26B C21B C22B 118.0(4)
C26B C21B C12B 120.5(4)
C22B C21B C12B 121.4(4)
C23B C22B C21B 117.3(5)
C23B C22B H22B 121.3
C21B C22B H22B 121.3
N24B C23B C22B 126.3(5)
N24B C23B H23B 116.8
C22B C23B H23B 116.8
C23B N24B C25B 115.2(4)
N24B C25B C26B 123.7(5)
N24B C25B H25B 118.1
C26B C25B H25B 118.1
C21B C26B C25B 119.3(4)
C21B C26B H26B 120.3
C25B C26B H26B 120.3

loop_
_geom_bond_atom_site_label_1
_geom_bond_atom_site_label_2
_geom_bond_distance
Br1A C17A 1.896(4)
Cl1A C19A 1.733(4)
N1A C2A 1.385(5)
N1A N13A 1.389(4)
N1A C14A 1.439(5)
C2A O20A 1.215(5)
C2A C3A 1.467(6)
C3A N4A 1.305(5)
C3A N11A 1.389(5)
N4A C5A 1.389(5)
C5A C6A 1.396(6)
C5A C10A 1.404(6)
C6A C7A 1.381(6)
C6A H6A 0.9500
C7A C8A 1.392(6)
C7A H7A 0.9500
C8A C9A 1.384(6)
C8A H8A 0.9500
C9A C10A 1.387(6)
C9A H9A 0.9500
C10A N11A 1.405(5)
N11A C12A 1.396(5)
C12A N13A 1.285(5)
C12A C21A 1.482(5)
C14A C19A 1.378(6)
C14A C15A 1.390(6)
C15A C16A 1.377(6)
C15A H15A 0.9500
C16A C17A 1.369(6)
C16A H16A 0.9500
C17A C18A 1.382(6)
C18A C19A 1.397(6)
C18A H18A 0.9500
C21A C26A 1.375(6)
C21A C22A 1.388(5)
C22A C23A 1.383(6)
C22A H22A 0.9500
C23A N24A 1.326(5)
C23A H23A 0.9500
N24A C25A 1.336(5)
C25A C26A 1.387(6)
C25A H25A 0.9500
C26A H26A 0.9500
Br1B C17B 1.902(4)
Cl1B C19B 1.729(4)
N1B C2B 1.383(5)
N1B N13B 1.385(4)
N1B C14B 1.442(5)
C2B O20B 1.213(5)
C2B C3B 1.476(6)
C3B N4B 1.302(5)
C3B N11B 1.391(5)
N4B C5B 1.394(5)
C5B C6B 1.391(6)
C5B C10B 1.405(6)
C6B C7B 1.375(6)
C6B H6B 0.9500
C7B C8B 1.396(6)
C7B H7B 0.9500
C8B C9B 1.376(6)
C8B H8B 0.9500
C9B C10B 1.402(6)
C9B H9B 0.9500
C10B N11B 1.395(5)
N11B C12B 1.397(5)
C12B N13B 1.299(5)
C12B C21B 1.469(6)
C14B C15B 1.386(6)
C14B C19B 1.393(5)
C15B C16B 1.387(6)
C15B H15B 0.9500
C16B C17B 1.385(6)
C16B H16B 0.9500
C17B C18B 1.376(6)
C18B C19B 1.380(5)
C18B H18B 0.9500
C21B C26B 1.372(6)
C21B C22B 1.395(6)
C22B C23B 1.377(6)
C22B H22B 0.9500
C23B N24B 1.326(6)
C23B H23B 0.9500
N24B C25B 1.332(6)
C25B C26B 1.396(6)
C25B H25B 0.9500
C26B H26B 0.9500

loop_
_geom_torsion_atom_site_label_1
_geom_torsion_atom_site_label_2
_geom_torsion_atom_site_label_3
_geom_torsion_atom_site_label_4
_geom_torsion
N13A N1A C2A O20A 167.2(4)
C14A N1A C2A O20A 7.3(6)
N13A N1A C2A C3A -16.7(6)
C14A N1A C2A C3A -176.5(4)
O20A C2A C3A N4A 6.3(8)
N1A C2A C3A N4A -169.7(4)
O20A C2A C3A N11A -179.0(4)
N1A C2A C3A N11A 4.9(6)
N11A C3A N4A C5A -0.7(5)
C2A C3A N4A C5A 174.1(4)
C3A N4A C5A C6A -177.2(5)
C3A N4A C5A C10A -0.1(5)
N4A C5A C6A C7A 175.7(4)
C10A C5A C6A C7A -1.3(7)
C5A C6A C7A C8A 0.0(7)
C6A C7A C8A C9A -0.2(7)
C7A C8A C9A C10A 1.7(7)
C8A C9A C10A C5A -3.0(7)
C8A C9A C10A N11A -176.8(4)
N4A C5A C10A C9A -174.5(4)
C6A C5A C10A C9A 2.9(7)
N4A C5A C10A N11A 0.8(5)
C6A C5A C10A N11A 178.2(4)
N4A C3A N11A C12A -176.3(4)
C2A C3A N11A C12A 8.5(6)
N4A C3A N11A C10A 1.2(5)
C2A C3A N11A C10A -174.0(4)
C9A C10A N11A C3A 173.4(5)
C5A C10A N11A C3A -1.1(4)
C9A C10A N11A C12A -9.6(8)
C5A C10A N11A C12A 175.9(4)
C3A N11A C12A N13A -12.1(6)
C10A N11A C12A N13A 171.3(4)
C3A N11A C12A C21A 164.6(4)
C10A N11A C12A C21A -12.1(7)
N11A C12A N13A N1A 1.2(6)
C21A C12A N13A N1A -175.6(4)
C2A N1A N13A C12A 14.2(6)
C14A N1A N13A C12A 175.2(4)
C2A N1A C14A C19A -69.0(6)
N13A N1A C14A C19A 128.8(4)
C2A N1A C14A C15A 108.9(5)
N13A N1A C14A C15A -53.3(5)
C19A C14A C15A C16A 1.0(7)
N1A C14A C15A C16A -177.0(4)
C14A C15A C16A C17A 0.1(7)
C15A C16A C17A C18A -1.6(7)
C15A C16A C17A Br1A 177.2(3)
C16A C17A C18A C19A 1.8(7)
Br1A C17A C18A C19A -177.0(3)
C15A C14A C19A C18A -0.7(7)
N1A C14A C19A C18A 177.3(4)
C15A C14A C19A Cl1A 177.3(3)
N1A C14A C19A Cl1A -4.8(6)
C17A C18A C19A C14A -0.7(7)
C17A C18A C19A Cl1A -178.7(4)
N13A C12A C21A C26A -45.9(6)
N11A C12A C21A C26A 137.3(4)
N13A C12A C21A C22A 130.9(4)
N11A C12A C21A C22A -45.9(6)
C26A C21A C22A C23A -2.0(6)
C12A C21A C22A C23A -178.9(4)
C21A C22A C23A N24A 2.1(7)
C22A C23A N24A C25A -0.8(7)
C23A N24A C25A C26A -0.6(7)
C22A C21A C26A C25A 0.7(7)
C12A C21A C26A C25A 177.6(4)
N24A C25A C26A C21A 0.6(7)
N13B N1B C2B O20B -168.4(4)
C14B N1B C2B O20B -6.1(6)
N13B N1B C2B C3B 16.1(6)
C14B N1B C2B C3B 178.3(4)
O20B C2B C3B N4B -4.7(8)
N1B C2B C3B N4B 170.8(4)
O20B C2B C3B N11B 177.6(4)
N1B C2B C3B N11B -6.8(6)
N11B C3B N4B C5B 2.0(5)
C2B C3B N4B C5B -175.7(4)
C3B N4B C5B C6B 178.7(4)
C3B N4B C5B C10B -1.0(5)
N4B C5B C6B C7B -178.2(4)
C10B C5B C6B C7B 1.4(7)
C5B C6B C7B C8B -0.1(7)
C6B C7B C8B C9B -0.1(7)
C7B C8B C9B C10B -1.1(7)
C8B C9B C10B N11B 179.0(4)
C8B C9B C10B C5B 2.4(7)
C6B C5B C10B N11B 179.9(4)
N4B C5B C10B N11B -0.4(5)
C6B C5B C10B C9B -2.6(7)
N4B C5B C10B C9B 177.0(4)
N4B C3B N11B C10B -2.3(5)
C2B C3B N11B C10B 175.6(4)
N4B C3B N11B C12B 177.6(4)
C2B C3B N11B C12B -4.5(6)
C9B C10B N11B C3B -175.4(5)
C5B C10B N11B C3B 1.5(4)
C9B C10B N11B C12B 4.6(8)
C5B C10B N11B C12B -178.4(4)
C3B N11B C12B N13B 8.6(6)
C10B N11B C12B N13B -171.5(4)
C3B N11B C12B C21B -169.4(4)
C10B N11B C12B C21B 10.5(7)
N11B C12B N13B N1B -0.4(6)
C21B C12B N13B N1B 177.7(4)
C2B N1B N13B C12B -13.0(6)
C14B N1B N13B C12B -176.0(4)
C2B N1B C14B C15B -110.7(5)
N13B N1B C14B C15B 53.7(5)
C2B N1B C14B C19B 70.4(5)
N13B N1B C14B C19B -125.3(4)
C19B C14B C15B C16B -2.9(7)
N1B C14B C15B C16B 178.1(4)
C14B C15B C16B C17B 1.0(7)
C15B C16B C17B C18B 1.3(7)
C15B C16B C17B Br1B -176.9(3)
C16B C17B C18B C19B -1.6(7)
Br1B C17B C18B C19B 176.6(3)
C17B C18B C19B C14B -0.4(7)
C17B C18B C19B Cl1B 178.8(3)
C15B C14B C19B C18B 2.6(7)
N1B C14B C19B C18B -178.4(4)
C15B C14B C19B Cl1B -176.5(3)
N1B C14B C19B Cl1B 2.4(6)
N13B C12B C21B C26B 56.8(6)
N11B C12B C21B C26B -125.1(5)
N13B C12B C21B C22B -123.3(5)
N11B C12B C21B C22B 54.8(6)
C26B C21B C22B C23B 1.2(7)
C12B C21B C22B C23B -178.7(4)
C21B C22B C23B N24B 0.6(8)
C22B C23B N24B C25B -1.7(8)
C23B N24B C25B C26B 1.1(8)
C22B C21B C26B C25B -1.7(7)
C12B C21B C26B C25B 178.2(4)
N24B C25B C26B C21B 0.6(8)

_cod_database_fobs_code 2242285
